data_1536820
loop_
_publ_author_name
'Koellisch, K.'
'Schnick, W.'

_publ_section_title
;
 Ce16 Si15 O6 N32 - An oxonitridosilicate with silicon octahedrally
 coordinated by nitrogen
;
_journal_name_full 'Angew. Chem. Int. ed.'
_journal_page_first 357
_journal_page_last 358
_journal_volume 38
_journal_year 1999
_chemical_formula_sum 'Ce16 N32 O6 Si15'
_chemical_name_systematic 'Ce16 (Si15 O6 N32)'
_space_group_IT_number 205
_symmetry_space_group_name_Hall '-P 2ac 2ab 3'
_symmetry_space_group_name_H-M 'P a -3'
_cell_angle_alpha 90
_cell_angle_beta 90
_cell_angle_gamma 90
_cell_formula_units_Z 4
_cell_length_a 15.4036
_cell_length_b 15.4036
_cell_length_c 15.4036
_cell_volume 3654.826
_citation_journal_id_ASTM ACIEF5
_cod_data_source_file Koellisch_ACIEF5_1999_464.cif
_cod_data_source_block Ce16N32O6Si15
_cod_database_code 1536820

loop_
_symmetry_equiv_pos_as_xyz
x,y,z
-x+1/2,-y,z+1/2
x+1/2,-y+1/2,-z
-x,y+1/2,-z+1/2
z,x,y
-z+1/2,-x,y+1/2
z+1/2,-x+1/2,-y
-z,x+1/2,-y+1/2
y,z,x
y+1/2,-z+1/2,-x
-y,z+1/2,-x+1/2
-y+1/2,-z,x+1/2
-x,-y,-z
x-1/2,y,-z-1/2
-x-1/2,y-1/2,z
x,-y-1/2,z-1/2
-z,-x,-y
z-1/2,x,-y-1/2
-z-1/2,x-1/2,y
z,-x-1/2,y-1/2
-y,-z,-x
-y-1/2,z-1/2,x
y,-z-1/2,x-1/2
y-1/2,z,-x-1/2

loop_
_atom_site_label
_atom_site_type_symbol
_atom_site_fract_x
_atom_site_fract_y
_atom_site_fract_z
_atom_site_occupancy
_atom_site_U_iso_or_equiv
Si1 Si+4 0.47967 0.24552 -0.01288 1 0.0
Ce4 Ce+3 0.38026 0.11974 -0.11974 1 0.0
N2 N-3 0.4591 0.1999 0.2 1 0.0
N6 N-3 0.7928 0.2928 0.2072 1 0.0
Si4 Si+4 0.5 0 0 1 0.0
Ce2 Ce+3 0.37962 0.35437 0.13212 1 0.0
N1 N-3 0.4998 0.2329 0.3762 1 0.0
Ce1 Ce+3 0.37095 0.10306 0.12567 1 0.0
O1 O-2 0.6244 0.2447 0.2417 1 0.0
N4 N-3 0.524 0.332 0.0408 1 0.0
Si2 Si+4 0.51647 0.25865 0.269 1 0.0
Si3 Si+4 0.73016 0.23016 0.26984 1 0.0
N3 N-3 0.5028 0.1365 0.0049 1 0.0
N5 N-3 0.4963 0.3662 0.2508 1 0.0
Ce3 Ce+3 0.59583 0.40417 -0.09583 1 0.0
